data_9002303
loop_
_publ_author_name
'Brigatti, M. F.'
'Frigieri, P.'
'Ghezzo c'
'Poppi, L.'

_publ_section_title
;
 Crystal chemistry of Al-rich biotites coexisting with muscovites in
 peraluminous granites
 Sample: H87
;
_journal_name_full 'American Mineralogist'
_journal_page_first 436
_journal_page_last 448
_journal_volume 85
_journal_year 2000
_chemical_formula_sum 'Al1.78 Cl0.04 F0.16 Fe1.48 H1.56 K0.98 Mg0.7 Na0.02 O11.8 Si2.72 Ti0.16'
_chemical_name_mineral Biotite
_space_group_IT_number 12
_symmetry_space_group_name_Hall '-C 2y'
_symmetry_space_group_name_H-M 'C 1 2/m 1'
_cell_angle_alpha 90
_cell_angle_beta 100.27
_cell_angle_gamma 90
_cell_formula_units_Z 2
_cell_length_a 5.344
_cell_length_b 9.256
_cell_length_c 10.237
_cell_volume 498.251
_database_code_amcsd 0002387
_exptl_crystal_density_diffrn 3.102
_cod_original_formula_sum 'Si2.72 Al1.78 Fe1.48 Mg.7 Ti.16 (Na.02 K.98) O11.8 F.16 Cl.04 H1.56'
_cod_database_code 9002303

loop_
_space_group_symop_operation_xyz
x,y,z
1/2+x,1/2+y,z
x,-y,z
1/2+x,1/2-y,z
-x,y,-z
1/2-x,1/2+y,-z
-x,-y,-z
1/2-x,1/2-y,-z

loop_
_atom_site_aniso_label
_atom_site_aniso_U_11
_atom_site_aniso_U_22
_atom_site_aniso_U_33
_atom_site_aniso_U_12
_atom_site_aniso_U_13
_atom_site_aniso_U_23
SiT 0.00660 0.00124 0.00378 0.00000 0.00152 -0.00001
AlT 0.00660 0.00124 0.00378 0.00000 0.00152 -0.00001
Fe1 0.00670 0.00123 0.00431 0.00000 0.00200 0.00000
Mg1 0.00670 0.00123 0.00431 0.00000 0.00200 0.00000
Fe2 0.00630 0.00158 0.00405 0.00000 0.00124 0.00000
Mg2 0.00630 0.00158 0.00405 0.00000 0.00124 0.00000
Ti2 0.00630 0.00158 0.00405 0.00000 0.00124 0.00000
Al2 0.00630 0.00158 0.00405 0.00000 0.00124 0.00000
NaA 0.02300 0.00690 0.00810 0.00000 0.00230 0.00000
KA 0.02300 0.00690 0.00810 0.00000 0.00230 0.00000
O1 0.01990 0.00330 0.00490 0.00000 0.00000 0.00000
O2 0.01570 0.00530 0.00520 -0.00300 0.00290 -0.00070
O3 0.01410 0.00300 0.00390 -0.00020 0.00120 0.00000
O-H4 0.01260 0.00480 0.00370 0.00000 0.00100 0.00000
O4 0.01260 0.00480 0.00370 0.00000 0.00100 0.00000
F4 0.01260 0.00480 0.00370 0.00000 0.00100 0.00000
Cl4 0.01260 0.00480 0.00370 0.00000 0.00100 0.00000

loop_
_atom_site_label
_atom_site_fract_x
_atom_site_fract_y
_atom_site_fract_z
_atom_site_occupancy
_atom_site_type_symbol
_atom_site_attached_hydrogens
SiT 0.07550 0.16709 0.22608 0.68000 Si 0
AlT 0.07550 0.16709 0.22608 0.32000 Al 0
Fe1 0.00000 0.00000 0.50000 0.68000 Fe 0
Mg1 0.00000 0.00000 0.50000 0.16000 Mg 0
Fe2 0.00000 0.33309 0.50000 0.40000 Fe 0
Mg2 0.00000 0.33309 0.50000 0.27000 Mg 0
Ti2 0.00000 0.33309 0.50000 0.08000 Ti 0
Al2 0.00000 0.33309 0.50000 0.25000 Al 0
NaA 0.00000 0.50000 0.00000 0.02000 Na 0
KA 0.00000 0.50000 0.00000 0.98000 K 0
O1 0.01600 0.00000 0.17050 1.00000 O 0
O2 0.32700 0.22960 0.16900 1.00000 O 0
O3 0.13300 0.16900 0.39230 1.00000 O 0
O-H4 0.12630 0.50000 0.39700 0.78000 O 1
O4 0.12630 0.50000 0.39700 0.12000 O 0
F4 0.12630 0.50000 0.39700 0.08000 F 0
Cl4 0.12630 0.50000 0.39700 0.02000 Cl 0

loop_
_cod_changelog_entry_id
_cod_changelog_entry_author
_cod_changelog_entry_date
_cod_changelog_entry_text
1
;cod-tools version 3.8.0
Id: cif_guess_AMCSD_atom_types 9574 2023-05-10 09:00:05Z saulius
;
2023-05-10T18:47:59+03:00
;Derived atom types and hydrogen counts
from atom names that follow the AMCSD naming convention
(Wat == water, O-H == hydroxyl).
;
2
;cod-tools version 3.10.1
Id: cif_fix_AMCSD_aniso_labels 10200 2024-08-01 14:09:44Z saulius
;
2024-08-02T12:20:17+03:00
;Changed the following '_atom_site_aniso_label' values:
'OH4' -> 'O-H4'
;

loop_
_cod_related_entry_id
_cod_related_entry_database
_cod_related_entry_code
1 AMCSD 0002387
